data_7216928
loop_
_publ_author_name
'Foxon, Simon P.'
'Lindsay Smith, John R.'
'O&#x2019;Brien, Peter'
'Reginato, Gloriana'

_publ_contact_author
; John R Lindsay Smith
Department of Chemistry
University of York
Heslington
York
YO10 5DD
UK
;
_publ_section_title
;
 The synthesis and spectroscopic characterisation of chiral
 meso-tetraarylmetalloporphyrins bearing meso-pentafluorophenyl groups
;
_journal_issue 7
_journal_name_full 'Journal of the Chemical Society, Perkin Transactions 2'
_journal_page_first 1145
_journal_paper_doi 10.1039/b100478f
_journal_year 2001
_chemical_formula_sum 'C35 H38 N2 O2'
_chemical_formula_weight 518.67
_chemical_name_systematic
;
?
;
_space_group_IT_number 19
_symmetry_cell_setting orthorhombic
_symmetry_Int_Tables_number 19
_symmetry_space_group_name_Hall 'P 2ac 2ab'
_symmetry_space_group_name_H-M 'P 21 21 21'
_atom_sites_solution_hydrogens geom
_atom_sites_solution_primary direct
_atom_sites_solution_secondary difmap
_audit_creation_date 2000-06-12
_audit_creation_method SHELXL-97
_audit_update_record
;
?
;
_cell_angle_alpha 90.00
_cell_angle_beta 90.00
_cell_angle_gamma 90.00
_cell_formula_units_Z 4
_cell_length_a 14.101(5)
_cell_length_b 23.237(5)
_cell_length_c 8.945(3)
_cell_measurement_reflns_used 20
_cell_measurement_temperature 150(2)
_cell_measurement_theta_max 5.47
_cell_measurement_theta_min 4.55
_cell_volume 2931.0(16)
_computing_cell_refinement 'MSC/AFC Diffractometer Control'
_computing_data_collection 'MSC/AFC Diffractometer Control'
_computing_data_reduction 'teXsan (MSC, 1992-1997)'
_computing_molecular_graphics 'teXsan (MSC, 1992-1997)'
_computing_publication_material 'teXsan (MSC, 1992-1997)'
_computing_structure_refinement 'SHELXL-97 (Sheldrick, 1997)'
_computing_structure_solution 'SHELXL-97 (Sheldrick, 1997)'
_diffrn_ambient_temperature 150(2)
_diffrn_measured_fraction_theta_full 0.999
_diffrn_measured_fraction_theta_max 0.999
_diffrn_measurement_device_type 'Rigaku AFC6S'
_diffrn_measurement_method \w-2\q
_diffrn_radiation_detector 'scintillation counter'
_diffrn_radiation_monochromator graphite
_diffrn_radiation_source 'fine-focus sealed tube'
_diffrn_radiation_type MoK\a
_diffrn_radiation_wavelength 0.71069
_diffrn_reflns_av_R_equivalents 0.0000
_diffrn_reflns_av_sigmaI/netI 0.3224
_diffrn_reflns_limit_h_max 16
_diffrn_reflns_limit_h_min 0
_diffrn_reflns_limit_k_max 27
_diffrn_reflns_limit_k_min 0
_diffrn_reflns_limit_l_max 10
_diffrn_reflns_limit_l_min 0
_diffrn_reflns_number 2933
_diffrn_reflns_theta_full 25.00
_diffrn_reflns_theta_max 25.00
_diffrn_reflns_theta_min 2.27
_diffrn_standards_decay_% 0.05
_diffrn_standards_interval_count 150
_diffrn_standards_number 3
_exptl_absorpt_coefficient_mu 0.072
_exptl_absorpt_correction_type none
_exptl_crystal_colour white
_exptl_crystal_density_diffrn 1.175
_exptl_crystal_density_method 'not measured'
_exptl_crystal_description block
_exptl_crystal_F_000 1112
_exptl_crystal_size_max 0.50
_exptl_crystal_size_mid 0.20
_exptl_crystal_size_min 0.15
_refine_diff_density_max 0.290
_refine_diff_density_min -0.300
_refine_diff_density_rms 0.069
_refine_ls_extinction_method none
_refine_ls_goodness_of_fit_ref 0.961
_refine_ls_hydrogen_treatment mixed
_refine_ls_matrix_type full
_refine_ls_number_parameters 354
_refine_ls_number_reflns 2933
_refine_ls_number_restraints 0
_refine_ls_restrained_S_all 0.961
_refine_ls_R_factor_all 0.2722
_refine_ls_R_factor_gt 0.0545
_refine_ls_shift/su_max 0.000
_refine_ls_shift/su_mean 0.000
_refine_ls_structure_factor_coef Fsqd
_refine_ls_weighting_details 'calc w=1/[\s^2^(Fo^2^)+(0.0310P)^2^+0.0000P] where P=(Fo^2^+2Fc^2^)/3'
_refine_ls_weighting_scheme calc
_refine_ls_wR_factor_gt 0.0953
_refine_ls_wR_factor_ref 0.1530
_reflns_number_gt 935
_reflns_number_total 2933
_reflns_threshold_expression >2sigma(I)
_cod_data_source_file b100478f.txt
_cod_data_source_block JRLS2
_cod_database_code 7216928

loop_
_symmetry_equiv_pos_as_xyz
'x, y, z'
'-x+1/2, -y, z+1/2'
'x+1/2, -y+1/2, -z'
'-x, y+1/2, -z+1/2'

loop_
_atom_site_label
_atom_site_type_symbol
_atom_site_fract_x
_atom_site_fract_y
_atom_site_fract_z
_atom_site_U_iso_or_equiv
_atom_site_adp_type
_atom_site_occupancy
_atom_site_symmetry_multiplicity
_atom_site_calc_flag
_atom_site_refinement_flags
O1 O 0.0135(4) -0.2318(2) 0.2311(6) 0.0229(17) Uani 1 1 d .
O2 O 0.0805(4) -0.3507(3) -0.1765(7) 0.0270(18) Uani 1 1 d .
N1 N 0.1540(5) -0.1721(3) 0.0621(9) 0.029(2) Uani 1 1 d .
H1 H 0.1200 -0.1705 0.1419 0.035 Uiso 1 1 calc R
N2 N -0.1297(5) -0.2222(3) -0.0282(9) 0.028(2) Uani 1 1 d .
H2 H -0.1419 -0.2576 -0.0075 0.034 Uiso 1 1 calc R
C1 C 0.0433(6) -0.2402(3) -0.0743(11) 0.022(2) Uani 1 1 d .
H1A H 0.0433 -0.2558 -0.1761 0.027 Uiso 1 1 calc R
C2 C 0.1330(7) -0.2053(4) -0.0620(12) 0.026(3) Uani 1 1 d .
C3 C 0.2045(7) -0.1957(4) -0.1625(11) 0.031(3) Uani 1 1 d .
H3 H 0.2095 -0.2122 -0.2569 0.038 Uiso 1 1 calc R
C4 C 0.2702(7) -0.1559(4) -0.0982(12) 0.035(3) Uani 1 1 d .
H4 H 0.3253 -0.1421 -0.1426 0.042 Uiso 1 1 calc R
C5 C 0.2372(7) -0.1421(4) 0.0396(14) 0.038(3) Uani 1 1 d .
H5 H 0.2655 -0.1169 0.1069 0.045 Uiso 1 1 calc R
C6 C -0.0432(6) -0.2015(4) -0.0654(10) 0.021(2) Uani 1 1 d .
C7 C -0.0523(7) -0.1438(3) -0.0972(11) 0.027(3) Uani 1 1 d .
H7 H -0.0046 -0.1190 -0.1291 0.032 Uiso 1 1 calc R
C8 C -0.1505(7) -0.1294(4) -0.0710(11) 0.029(3) Uani 1 1 d .
H8 H -0.1778 -0.0932 -0.0814 0.035 Uiso 1 1 calc R
C9 C -0.1954(6) -0.1783(4) -0.0283(10) 0.028(3) Uani 1 1 d .
H9 H -0.2592 -0.1816 -0.0036 0.033 Uiso 1 1 calc R
C10 C 0.0400(6) -0.2930(4) 0.0295(10) 0.018(2) Uani 1 1 d .
C11 C 0.0210(6) -0.2885(3) 0.1825(11) 0.022(2) Uani 1 1 d .
C12 C 0.0152(6) -0.3354(3) 0.2761(11) 0.025(3) Uani 1 1 d .
H12 H 0.0041 -0.3308 0.3778 0.030 Uiso 1 1 calc R
C13 C 0.0263(6) -0.3894(4) 0.2150(11) 0.029(3) Uani 1 1 d .
H13 H 0.0199 -0.4216 0.2758 0.035 Uiso 1 1 calc R
C14 C 0.0471(6) -0.3967(4) 0.0643(11) 0.027(3) Uani 1 1 d .
H14 H 0.0562 -0.4333 0.0251 0.032 Uiso 1 1 calc R
C15 C 0.0539(6) -0.3481(4) -0.0279(10) 0.019(2) Uani 1 1 d .
C16 C -0.0166(7) -0.2194(3) 0.3856(11) 0.025(3) Uani 1 1 d .
H16 H 0.0215 -0.2426 0.4546 0.029 Uiso 1 1 calc R
C17 C 0.0089(6) -0.1570(4) 0.4055(11) 0.023(2) Uani 1 1 d .
C18 C -0.0208(7) -0.1164(4) 0.2992(11) 0.034(3) Uani 1 1 d .
H18 H -0.0583 -0.1280 0.2191 0.041 Uiso 1 1 calc R
C19 C 0.0055(8) -0.0589(4) 0.3129(12) 0.046(3) Uani 1 1 d .
H19 H -0.0147 -0.0321 0.2425 0.055 Uiso 1 1 calc R
C20 C 0.0612(7) -0.0419(4) 0.4306(14) 0.050(3) Uani 1 1 d .
H20 H 0.0809 -0.0038 0.4378 0.060 Uiso 1 1 calc R
C21 C 0.0878(7) -0.0807(4) 0.5371(12) 0.043(3) Uani 1 1 d .
H21 H 0.1235 -0.0683 0.6184 0.052 Uiso 1 1 calc R
C22 C 0.0622(7) -0.1389(4) 0.5261(11) 0.034(3) Uani 1 1 d .
H22 H 0.0810 -0.1650 0.5992 0.041 Uiso 1 1 calc R
C23 C -0.1211(6) -0.2342(4) 0.4075(10) 0.029(3) Uani 1 1 d .
H23A H -0.1321 -0.2739 0.3783 0.035 Uiso 1 1 calc R
H23B H -0.1597 -0.2097 0.3444 0.035 Uiso 1 1 calc R
C24 C -0.1498(6) -0.2259(4) 0.5722(11) 0.028(3) Uani 1 1 d .
H24A H -0.1425 -0.1857 0.5994 0.033 Uiso 1 1 calc R
H24B H -0.1082 -0.2484 0.6357 0.033 Uiso 1 1 calc R
C25 C -0.2542(6) -0.2447(4) 0.5985(11) 0.036(3) Uani 1 1 d .
H25A H -0.2953 -0.2228 0.5346 0.054 Uiso 1 1 calc R
H25B H -0.2710 -0.2380 0.7011 0.054 Uiso 1 1 calc R
H25C H -0.2607 -0.2849 0.5762 0.054 Uiso 1 1 calc R
C26 C 0.0927(7) -0.4061(4) -0.2476(10) 0.031(3) Uani 1 1 d .
H26 H 0.1178 -0.4341 -0.1760 0.037 Uiso 1 1 calc R
C27 C 0.0007(7) -0.4274(4) -0.3129(10) 0.026(3) Uani 1 1 d .
C28 C -0.0145(7) -0.4868(4) -0.3325(11) 0.033(3) Uani 1 1 d .
H28 H 0.0297 -0.5132 -0.2973 0.040 Uiso 1 1 calc R
C29 C -0.0956(7) -0.5057(4) -0.4045(13) 0.047(3) Uani 1 1 d .
H29 H -0.1032 -0.5450 -0.4203 0.057 Uiso 1 1 calc R
C30 C -0.1663(8) -0.4684(4) -0.4543(13) 0.048(3) Uani 1 1 d .
H30 H -0.2204 -0.4815 -0.5033 0.058 Uiso 1 1 calc R
C31 C -0.1507(8) -0.4107(4) -0.4260(13) 0.052(3) Uani 1 1 d .
H31 H -0.1969 -0.3845 -0.4554 0.062 Uiso 1 1 calc R
C32 C -0.0702(7) -0.3896(4) -0.3565(10) 0.029(3) Uani 1 1 d .
H32 H -0.0637 -0.3504 -0.3391 0.035 Uiso 1 1 calc R
C33 C 0.1671(7) -0.3946(4) -0.3751(11) 0.032(3) Uani 1 1 d .
H33A H 0.1392 -0.3692 -0.4490 0.038 Uiso 1 1 calc R
H33B H 0.2218 -0.3753 -0.3329 0.038 Uiso 1 1 calc R
C34 C 0.1993(7) -0.4495(4) -0.4514(11) 0.042(3) Uani 1 1 d .
H34A H 0.1452 -0.4683 -0.4970 0.051 Uiso 1 1 calc R
H34B H 0.2259 -0.4755 -0.3776 0.051 Uiso 1 1 calc R
C35 C 0.2745(6) -0.4364(4) -0.5725(11) 0.053(3) Uani 1 1 d .
H35A H 0.2470 -0.4125 -0.6485 0.080 Uiso 1 1 calc R
H35B H 0.2959 -0.4718 -0.6163 0.080 Uiso 1 1 calc R
H35C H 0.3273 -0.4168 -0.5278 0.080 Uiso 1 1 calc R

loop_
_atom_site_aniso_label
_atom_site_aniso_U_11
_atom_site_aniso_U_22
_atom_site_aniso_U_33
_atom_site_aniso_U_23
_atom_site_aniso_U_13
_atom_site_aniso_U_12
O1 0.026(4) 0.025(4) 0.017(4) 0.002(3) 0.005(3) 0.002(3)
O2 0.042(5) 0.021(4) 0.018(4) -0.010(3) 0.001(4) 0.002(3)
N1 0.023(5) 0.032(5) 0.033(5) 0.010(5) 0.003(5) 0.000(4)
N2 0.025(5) 0.024(5) 0.036(6) 0.011(4) -0.005(5) -0.003(4)
C1 0.013(5) 0.026(5) 0.028(6) -0.014(6) 0.006(5) 0.001(5)
C2 0.035(7) 0.020(5) 0.023(6) 0.004(6) 0.001(6) 0.014(5)
C3 0.034(6) 0.039(7) 0.021(6) -0.005(6) -0.003(6) -0.002(6)
C4 0.029(7) 0.037(7) 0.039(8) 0.021(7) 0.012(6) 0.008(6)
C5 0.025(6) 0.026(6) 0.062(9) -0.005(7) 0.000(7) -0.006(5)
C6 0.025(6) 0.030(6) 0.009(5) 0.002(5) 0.005(5) -0.004(5)
C7 0.032(7) 0.015(5) 0.035(6) 0.009(6) -0.001(6) 0.000(5)
C8 0.031(6) 0.030(6) 0.027(7) -0.001(6) -0.003(6) 0.008(5)
C9 0.016(5) 0.031(6) 0.036(7) -0.006(6) -0.012(6) 0.003(5)
C10 0.024(6) 0.016(6) 0.014(6) -0.001(4) 0.003(5) -0.005(5)
C11 0.020(6) 0.011(6) 0.033(6) -0.010(5) -0.007(5) 0.009(5)
C12 0.026(6) 0.016(5) 0.033(6) 0.000(5) -0.008(6) -0.002(5)
C13 0.038(7) 0.023(6) 0.027(6) 0.005(5) -0.001(6) 0.006(6)
C14 0.039(7) 0.017(5) 0.026(6) -0.003(5) -0.003(6) -0.009(5)
C15 0.007(5) 0.031(7) 0.018(6) 0.001(5) -0.003(5) 0.005(5)
C16 0.031(6) 0.015(5) 0.027(6) -0.005(5) 0.001(5) -0.003(5)
C17 0.022(6) 0.021(5) 0.025(6) -0.009(5) 0.006(5) 0.004(5)
C18 0.043(7) 0.034(6) 0.025(6) -0.012(6) 0.006(6) 0.002(6)
C19 0.058(8) 0.048(8) 0.031(7) -0.019(6) 0.001(7) 0.020(7)
C20 0.052(8) 0.028(6) 0.070(10) 0.007(8) 0.013(8) -0.006(6)
C21 0.042(7) 0.044(7) 0.042(8) -0.008(7) 0.005(7) -0.007(6)
C22 0.025(6) 0.040(7) 0.038(7) -0.003(6) 0.001(6) 0.004(5)
C23 0.041(7) 0.031(5) 0.016(6) 0.016(5) -0.003(5) 0.002(5)
C24 0.026(6) 0.026(6) 0.031(7) -0.017(6) -0.001(6) 0.003(5)
C25 0.039(7) 0.039(6) 0.029(7) -0.010(6) 0.013(6) 0.003(6)
C26 0.044(7) 0.036(7) 0.012(6) -0.004(6) 0.003(6) 0.005(6)
C27 0.039(7) 0.020(5) 0.017(6) -0.005(5) 0.012(6) 0.001(5)
C28 0.025(6) 0.036(7) 0.037(7) 0.002(6) -0.001(6) 0.000(5)
C29 0.053(8) 0.023(6) 0.065(9) 0.006(7) -0.002(8) -0.003(6)
C30 0.043(8) 0.045(7) 0.058(9) -0.001(8) 0.005(7) 0.001(6)
C31 0.026(7) 0.063(8) 0.067(10) 0.002(9) -0.007(7) 0.022(6)
C32 0.032(7) 0.026(6) 0.029(7) -0.002(5) 0.004(6) 0.010(5)
C33 0.031(7) 0.031(6) 0.034(7) -0.013(6) 0.001(5) -0.004(5)
C34 0.060(8) 0.039(7) 0.028(7) 0.006(7) 0.016(7) 0.008(6)
C35 0.066(9) 0.062(8) 0.032(7) -0.012(7) 0.017(7) -0.010(7)

loop_
_atom_type_symbol
_atom_type_description
_atom_type_scat_dispersion_real
_atom_type_scat_dispersion_imag
_atom_type_scat_source
C C 0.0033 0.0016 'International Tables Vol C Tables 4.2.6.8 and 6.1.1.4'
H H 0.0000 0.0000 'International Tables Vol C Tables 4.2.6.8 and 6.1.1.4'
O O 0.0106 0.0060 'International Tables Vol C Tables 4.2.6.8 and 6.1.1.4'
N N 0.0061 0.0033 'International Tables Vol C Tables 4.2.6.8 and 6.1.1.4'

loop_
_geom_angle_atom_site_label_1
_geom_angle_atom_site_label_2
_geom_angle_atom_site_label_3
_geom_angle
C11 O1 C16 120.0(7)
C15 O2 C26 119.6(7)
C5 N1 C2 110.2(9)
C6 N2 C9 110.0(7)
C2 C1 C6 110.6(7)
C2 C1 C10 114.2(8)
C6 C1 C10 114.6(7)
C3 C2 N1 106.2(8)
C3 C2 C1 131.1(9)
N1 C2 C1 122.5(9)
C2 C3 C4 108.6(9)
C5 C4 C3 107.3(9)
C4 C5 N1 107.7(10)
N2 C6 C7 108.2(8)
N2 C6 C1 121.8(8)
C7 C6 C1 129.9(9)
C6 C7 C8 106.4(8)
C9 C8 C7 107.5(8)
C8 C9 N2 107.9(8)
C15 C10 C11 117.1(8)
C15 C10 C1 120.4(8)
C11 C10 C1 122.5(8)
C12 C11 O1 123.8(8)
C12 C11 C10 123.1(8)
O1 C11 C10 113.0(8)
C13 C12 C11 118.3(9)
C12 C13 C14 121.3(9)
C13 C14 C15 119.2(9)
O2 C15 C10 115.6(8)
O2 C15 C14 123.4(9)
C10 C15 C14 120.9(8)
O1 C16 C17 103.3(7)
O1 C16 C23 110.8(7)
C17 C16 C23 115.7(8)
C22 C17 C18 119.2(8)
C22 C17 C16 121.0(9)
C18 C17 C16 119.7(9)
C19 C18 C17 120.4(10)
C20 C19 C18 119.7(11)
C21 C20 C19 120.3(10)
C20 C21 C22 121.1(11)
C17 C22 C21 119.2(10)
C16 C23 C24 110.4(8)
C23 C24 C25 111.0(8)
O2 C26 C27 111.2(8)
O2 C26 C33 104.4(7)
C27 C26 C33 110.4(7)
C32 C27 C28 118.4(10)
C32 C27 C26 121.5(8)
C28 C27 C26 120.1(9)
C29 C28 C27 119.7(10)
C28 C29 C30 122.8(10)
C31 C30 C29 115.5(11)
C30 C31 C32 123.8(10)
C31 C32 C27 119.6(9)
C34 C33 C26 112.6(8)
C33 C34 C35 110.9(8)

loop_
_geom_bond_atom_site_label_1
_geom_bond_atom_site_label_2
_geom_bond_distance
O1 C11 1.391(9)
O1 C16 1.474(10)
O2 C15 1.382(10)
O2 C26 1.447(9)
N1 C5 1.380(11)
N1 C2 1.383(11)
N2 C6 1.353(10)
N2 C9 1.380(10)
C1 C2 1.507(12)
C1 C6 1.518(11)
C1 C10 1.539(11)
C2 C3 1.370(12)
C3 C4 1.429(12)
C4 C5 1.357(14)
C6 C7 1.378(10)
C7 C8 1.443(12)
C8 C9 1.356(11)
C10 C15 1.395(11)
C10 C11 1.399(12)
C11 C12 1.377(11)
C12 C13 1.376(11)
C13 C14 1.390(12)
C14 C15 1.401(12)
C16 C17 1.505(10)
C16 C23 1.526(12)
C17 C22 1.380(12)
C17 C18 1.402(12)
C18 C19 1.393(12)
C19 C20 1.372(14)
C20 C21 1.364(13)
C21 C22 1.403(11)
C23 C24 1.540(12)
C24 C25 1.553(11)
C26 C27 1.506(12)
C26 C33 1.572(11)
C27 C32 1.386(12)
C27 C28 1.409(11)
C28 C29 1.383(12)
C29 C30 1.395(13)
C30 C31 1.383(12)
C31 C32 1.383(12)
C33 C34 1.516(11)
C34 C35 1.546(11)
